data_4348130
loop_
_publ_author_name
'Dash, Subhashree P.'
'Roy, Satabdi'
'Mohanty, Monalisa'
'Carvalho, M Fernanda N N'
'Kuznetsov, Maxim L.'
'Pessoa, Jo\~ao Costa'
'Kumar, Amit'
'Patil, Yogesh P.'
'Crochet, Aur\'elien'
'Dinda, Rupam'

_publ_section_title
;
 Versatile Reactivity and Theoretical Evaluation of Mono- and Dinuclear
 Oxidovanadium(V) Compounds of Aroylazines: Electrogeneration of
 Mixed-Valence Divanadium(IV,V) Complexes.
;
_journal_issue 17
_journal_name_full 'Inorganic chemistry'
_journal_page_first 8407
_journal_page_last 8421
_journal_paper_doi 10.1021/acs.inorgchem.6b01001
_journal_volume 55
_journal_year 2016
_chemical_formula_moiety 'C20 H18 N3 O4 V'
_chemical_formula_sum 'C20 H18 N3 O4 V'
_chemical_formula_weight 415.31
_chemical_name_systematic
;
oxovanadium (Z)-2-amino-N-((E)-(2-oxidonaphthalen-1-yl)methylene)benzohydrazonate
ethanoate
;
_space_group_IT_number 14
_space_group_name_Hall '-P 2yn'
_space_group_name_H-M_alt 'P 1 21/n 1'
_symmetry_cell_setting monoclinic
_symmetry_Int_Tables_number 14
_symmetry_space_group_name_Hall '-P 2yn'
_symmetry_space_group_name_H-M 'P 1 21/n 1'
_atom_sites_solution_hydrogens geom
_atom_sites_solution_primary direct
_atom_sites_solution_secondary difmap
_audit_creation_method SHELXL-97
_cell_angle_alpha 90.00
_cell_angle_beta 90.373(2)
_cell_angle_gamma 90.00
_cell_formula_units_Z 4
_cell_length_a 7.5992(7)
_cell_length_b 12.7639(11)
_cell_length_c 19.5684(17)
_cell_measurement_reflns_used 1553
_cell_measurement_temperature 293(2)
_cell_measurement_theta_max 17.83
_cell_measurement_theta_min 2.62
_cell_volume 1898.0(3)
_computing_cell_refinement 'Bruker SMART'
_computing_data_collection 'Bruker SMART'
_computing_data_reduction 'Bruker SAINT'
_computing_molecular_graphics ORTEP-III
_computing_publication_material WinGxv1.80.05
_computing_structure_refinement 'SHELXL-97 (Sheldrick, 2008)'
_computing_structure_solution 'Bruker SHELXTL'
_diffrn_ambient_temperature 293(2)
_diffrn_detector_area_resol_mean 0.3
_diffrn_measured_fraction_theta_full 1.000
_diffrn_measured_fraction_theta_max 1.000
_diffrn_measurement_device_type 'CCD area detector'
_diffrn_measurement_method 'phi and omega scans'
_diffrn_radiation_monochromator graphite
_diffrn_radiation_source 'fine-focus sealed tube'
_diffrn_radiation_type MoK\a
_diffrn_radiation_wavelength 0.71073
_diffrn_reflns_av_R_equivalents 0.0788
_diffrn_reflns_av_sigmaI/netI 0.0672
_diffrn_reflns_limit_h_max 9
_diffrn_reflns_limit_h_min -9
_diffrn_reflns_limit_k_max 15
_diffrn_reflns_limit_k_min -15
_diffrn_reflns_limit_l_max 24
_diffrn_reflns_limit_l_min -24
_diffrn_reflns_number 19292
_diffrn_reflns_theta_full 26.00
_diffrn_reflns_theta_max 26.00
_diffrn_reflns_theta_min 1.90
_exptl_absorpt_coefficient_mu 0.554
_exptl_absorpt_correction_T_max 0.9890
_exptl_absorpt_correction_T_min 0.8878
_exptl_absorpt_correction_type empirical
_exptl_absorpt_process_details sadabs
_exptl_crystal_colour brown
_exptl_crystal_density_diffrn 1.453
_exptl_crystal_density_method 'not measured'
_exptl_crystal_description 'rectangular plate'
_exptl_crystal_F_000 856
_exptl_crystal_size_max 0.22
_exptl_crystal_size_mid 0.06
_exptl_crystal_size_min 0.02
_refine_diff_density_max 0.589
_refine_diff_density_min -0.319
_refine_diff_density_rms 0.085
_refine_ls_extinction_method none
_refine_ls_goodness_of_fit_ref 1.045
_refine_ls_hydrogen_treatment mixed
_refine_ls_matrix_type full
_refine_ls_number_parameters 262
_refine_ls_number_reflns 3732
_refine_ls_number_restraints 1
_refine_ls_restrained_S_all 1.051
_refine_ls_R_factor_all 0.1668
_refine_ls_R_factor_gt 0.0939
_refine_ls_shift/su_max 0.003
_refine_ls_shift/su_mean 0.000
_refine_ls_structure_factor_coef Fsqd
_refine_ls_weighting_details 'calc w=1/[\s^2^(Fo^2^)+(0.1116P)^2^+2.0130P] where P=(Fo^2^+2Fc^2^)/3'
_refine_ls_weighting_scheme calc
_refine_ls_wR_factor_gt 0.2142
_refine_ls_wR_factor_ref 0.2584
_reflns_number_gt 1966
_reflns_number_total 3732
_reflns_threshold_expression >2\s(I)
_cod_data_source_file ic6b01001_si_002.cif
_cod_data_source_block sd20_m
_cod_depositor_comments
;
The following automatic conversions were performed:

data item '_symmetry_cell_setting' value 'Monoclinic' was changed to
'monoclinic' in accordance with the
/home/saulius/struct/COD-crude-data/automatic-downloads/DataCite-retrospective/ACS/depositions/lib/dictionaries/cif_core.dic
dictionary named 'cif_core.dic' version 2.4.2 last updated on
2011-04-26.

Automatic conversion script
Id: cif_fix_values 6909 2019-04-08 15:41:33Z antanas 
;
_cod_original_sg_symbol_H-M 'P 21/n'
_cod_database_code 4348130

loop_
_symmetry_equiv_pos_as_xyz
'x, y, z'
'-x+1/2, y+1/2, -z+1/2'
'-x, -y, -z'
'x-1/2, -y-1/2, z-1/2'

loop_
_atom_site_label
_atom_site_type_symbol
_atom_site_fract_x
_atom_site_fract_y
_atom_site_fract_z
_atom_site_U_iso_or_equiv
_atom_site_adp_type
_atom_site_occupancy
_atom_site_symmetry_multiplicity
_atom_site_calc_flag
_atom_site_refinement_flags
C14 C 0.1926(8) 0.1063(5) 0.3096(3) 0.0610(16) Uani 1 1 d .
C13 C 0.1305(7) 0.1943(4) 0.2721(3) 0.0532(14) Uani 1 1 d .
C18 C 0.0571(8) 0.2777(5) 0.3084(3) 0.0657(17) Uani 1 1 d .
H18 H 0.0135 0.3348 0.2841 0.079 Uiso 1 1 calc R
C17 C 0.0465(9) 0.2789(6) 0.3776(3) 0.0746(19) Uani 1 1 d .
H17 H -0.0038 0.3357 0.3999 0.090 Uiso 1 1 calc R
C16 C 0.1115(9) 0.1948(6) 0.4145(3) 0.079(2) Uani 1 1 d .
H16 H 0.1084 0.1957 0.4620 0.095 Uiso 1 1 calc R
C15 C 0.1809(9) 0.1097(5) 0.3808(3) 0.0703(18) Uani 1 1 d .
H15 H 0.2211 0.0529 0.4062 0.084 Uiso 1 1 calc R
C12 C 0.1306(8) 0.1990(5) 0.1982(3) 0.0546(14) Uani 1 1 d .
C11 C 0.1961(7) 0.0753(4) 0.0479(3) 0.0511(14) Uani 1 1 d .
H11 H 0.2396 0.0119 0.0642 0.061 Uiso 1 1 calc R
C10 C 0.1716(7) 0.0849(5) -0.0234(3) 0.0541(14) Uani 1 1 d .
C1 C 0.0782(8) 0.1716(5) -0.0488(3) 0.0630(16) Uani 1 1 d .
C2 C 0.0348(9) 0.1781(6) -0.1200(3) 0.0755(19) Uani 1 1 d .
H2 H -0.0322 0.2338 -0.1362 0.091 Uiso 1 1 calc R
C3 C 0.0907(9) 0.1037(6) -0.1632(3) 0.078(2) Uani 1 1 d .
H3 H 0.0639 0.1105 -0.2095 0.094 Uiso 1 1 calc R
C4 C 0.1894(8) 0.0148(5) -0.1413(3) 0.0625(16) Uani 1 1 d .
C5 C 0.2478(10) -0.0599(7) -0.1871(4) 0.082(2) Uani 1 1 d .
H5 H 0.2218 -0.0521 -0.2333 0.098 Uiso 1 1 calc R
C6 C 0.3425(10) -0.1446(7) -0.1659(4) 0.089(2) Uani 1 1 d .
H6 H 0.3792 -0.1945 -0.1974 0.107 Uiso 1 1 calc R
C7 C 0.3842(9) -0.1564(6) -0.0970(4) 0.079(2) Uani 1 1 d .
H7 H 0.4487 -0.2141 -0.0821 0.094 Uiso 1 1 calc R
C8 C 0.3291(8) -0.0818(5) -0.0511(3) 0.0660(17) Uani 1 1 d .
H8 H 0.3589 -0.0897 -0.0052 0.079 Uiso 1 1 calc R
C9 C 0.2303(7) 0.0050(4) -0.0708(3) 0.0539(14) Uani 1 1 d .
C19 C -0.1986(18) 0.4357(12) 0.0979(8) 0.189(6) Uani 1 1 d D
H19A H -0.2275 0.3910 0.1363 0.227 Uiso 1 1 calc R
H19B H -0.2845 0.4243 0.0618 0.227 Uiso 1 1 calc R
C20 C -0.1960(19) 0.5471(12) 0.1188(7) 0.203(7) Uani 1 1 d D
H20A H -0.1025 0.5582 0.1513 0.304 Uiso 1 1 calc R
H20B H -0.3064 0.5650 0.1394 0.304 Uiso 1 1 calc R
H20C H -0.1773 0.5905 0.0795 0.304 Uiso 1 1 calc R
N3 N 0.2573(10) 0.0190(5) 0.2793(3) 0.089(2) Uani 1 1 d .
N2 N 0.1816(6) 0.1201(4) 0.1603(2) 0.0549(12) Uani 1 1 d .
N1 N 0.1631(6) 0.1470(4) 0.0921(2) 0.0521(12) Uani 1 1 d .
O2 O 0.0766(6) 0.2861(3) 0.1686(2) 0.0712(12) Uani 1 1 d .
O1 O 0.0182(6) 0.2463(4) -0.0087(2) 0.0742(13) Uani 1 1 d .
O3 O 0.2965(7) 0.3423(4) 0.0579(3) 0.1011(17) Uani 1 1 d .
O4 O -0.0271(11) 0.4146(5) 0.0746(3) 0.134(3) Uani 1 1 d .
V1 V 0.09974(18) 0.30212(9) 0.07184(6) 0.0775(5) Uani 1 1 d .
H3A H 0.268(7) 0.016(4) 0.239(3) 0.049(17) Uiso 1 1 d .
H3B H 0.287(7) -0.030(5) 0.307(3) 0.060(18) Uiso 1 1 d .

loop_
_atom_site_aniso_label
_atom_site_aniso_U_11
_atom_site_aniso_U_22
_atom_site_aniso_U_33
_atom_site_aniso_U_23
_atom_site_aniso_U_13
_atom_site_aniso_U_12
C14 0.064(4) 0.062(4) 0.057(4) -0.008(3) -0.004(3) -0.008(3)
C13 0.054(3) 0.054(3) 0.052(3) -0.005(3) -0.002(3) -0.002(3)
C18 0.065(4) 0.070(4) 0.061(4) -0.007(3) -0.004(3) 0.013(3)
C17 0.081(5) 0.083(5) 0.060(4) -0.019(4) -0.001(3) 0.010(4)
C16 0.083(5) 0.107(6) 0.048(4) -0.001(4) -0.004(3) 0.000(4)
C15 0.086(5) 0.073(4) 0.052(4) -0.002(3) -0.009(3) 0.008(4)
C12 0.056(4) 0.053(4) 0.055(3) 0.001(3) 0.002(3) -0.002(3)
C11 0.053(3) 0.045(3) 0.056(3) 0.000(3) 0.004(3) -0.004(3)
C10 0.052(3) 0.058(4) 0.052(3) 0.001(3) 0.002(3) -0.012(3)
C1 0.062(4) 0.067(4) 0.059(4) 0.007(3) -0.004(3) -0.003(3)
C2 0.084(5) 0.076(5) 0.067(4) 0.004(4) -0.011(4) 0.008(4)
C3 0.080(5) 0.105(6) 0.050(4) 0.006(4) -0.010(3) -0.010(4)
C4 0.065(4) 0.072(4) 0.051(4) -0.002(3) 0.001(3) -0.016(3)
C5 0.083(5) 0.102(6) 0.061(4) -0.012(4) 0.013(4) -0.023(5)
C6 0.098(6) 0.095(6) 0.074(5) -0.030(5) 0.013(4) -0.003(5)
C7 0.074(5) 0.075(5) 0.087(5) -0.016(4) 0.006(4) -0.001(4)
C8 0.073(4) 0.064(4) 0.062(4) -0.010(3) 0.006(3) -0.005(3)
C9 0.053(4) 0.050(3) 0.059(4) 0.003(3) 0.003(3) -0.013(3)
C19 0.146(12) 0.172(14) 0.250(18) 0.003(12) -0.029(11) 0.037(11)
C20 0.213(15) 0.222(18) 0.174(13) 0.019(12) 0.019(10) 0.084(13)
N3 0.150(7) 0.070(4) 0.048(4) -0.001(3) -0.012(4) 0.040(4)
N2 0.066(3) 0.054(3) 0.045(3) -0.001(2) 0.001(2) 0.002(2)
N1 0.061(3) 0.046(3) 0.049(3) -0.002(2) 0.002(2) 0.001(2)
O2 0.099(3) 0.058(3) 0.056(3) 0.000(2) 0.003(2) 0.018(2)
O1 0.089(3) 0.071(3) 0.062(3) 0.002(2) 0.000(2) 0.026(3)
O3 0.126(5) 0.076(3) 0.101(4) 0.015(3) 0.022(3) -0.029(3)
O4 0.197(7) 0.113(5) 0.091(4) 0.011(3) 0.023(4) 0.093(5)
V1 0.1182(11) 0.0550(7) 0.0595(7) 0.0041(5) 0.0072(6) 0.0226(7)

loop_
_atom_type_symbol
_atom_type_description
_atom_type_scat_dispersion_real
_atom_type_scat_dispersion_imag
_atom_type_scat_source
C C 0.0033 0.0016 'International Tables Vol C Tables 4.2.6.8 and 6.1.1.4'
H H 0.0000 0.0000 'International Tables Vol C Tables 4.2.6.8 and 6.1.1.4'
N N 0.0061 0.0033 'International Tables Vol C Tables 4.2.6.8 and 6.1.1.4'
O O 0.0106 0.0060 'International Tables Vol C Tables 4.2.6.8 and 6.1.1.4'
V V 0.3005 0.5294 'International Tables Vol C Tables 4.2.6.8 and 6.1.1.4'

loop_
_geom_angle_atom_site_label_1
_geom_angle_atom_site_label_2
_geom_angle_atom_site_label_3
_geom_angle
N3 C14 C15 119.2(6)
N3 C14 C13 122.9(6)
C15 C14 C13 117.8(6)
C18 C13 C14 118.1(5)
C18 C13 C12 118.6(6)
C14 C13 C12 123.2(5)
C17 C18 C13 122.9(6)
C17 C18 H18 118.6
C13 C18 H18 118.6
C18 C17 C16 119.3(6)
C18 C17 H17 120.4
C16 C17 H17 120.4
C15 C16 C17 119.9(6)
C15 C16 H16 120.1
C17 C16 H16 120.1
C16 C15 C14 122.0(6)
C16 C15 H15 119.0
C14 C15 H15 119.0
N2 C12 O2 119.5(5)
N2 C12 C13 122.4(5)
O2 C12 C13 118.1(5)
N1 C11 C10 125.3(5)
N1 C11 H11 117.3
C10 C11 H11 117.3
C1 C10 C11 118.8(5)
C1 C10 C9 119.0(5)
C11 C10 C9 122.1(5)
O1 C1 C10 122.4(5)
O1 C1 C2 117.4(6)
C10 C1 C2 120.2(6)
C3 C2 C1 120.1(6)
C3 C2 H2 120.0
C1 C2 H2 120.0
C2 C3 C4 122.7(6)
C2 C3 H3 118.6
C4 C3 H3 118.6
C5 C4 C9 120.0(7)
C5 C4 C3 121.6(6)
C9 C4 C3 118.4(6)
C6 C5 C4 121.3(7)
C6 C5 H5 119.3
C4 C5 H5 119.3
C5 C6 C7 119.9(7)
C5 C6 H6 120.1
C7 C6 H6 120.1
C8 C7 C6 119.3(7)
C8 C7 H7 120.4
C6 C7 H7 120.4
C7 C8 C9 122.4(7)
C7 C8 H8 118.8
C9 C8 H8 118.8
C8 C9 C4 117.0(6)
C8 C9 C10 123.4(5)
C4 C9 C10 119.6(6)
O4 C19 C20 105.2(12)
O4 C19 H19A 110.7
C20 C19 H19A 110.7
O4 C19 H19B 110.7
C20 C19 H19B 110.7
H19A C19 H19B 108.8
C19 C20 H20A 109.5
C19 C20 H20B 109.5
H20A C20 H20B 109.5
C19 C20 H20C 109.5
H20A C20 H20C 109.5
H20B C20 H20C 109.5
C14 N3 H3A 121(4)
C14 N3 H3B 115(4)
H3A N3 H3B 124(6)
C12 N2 N1 109.1(4)
C11 N1 N2 117.0(5)
C11 N1 V1 126.7(4)
N2 N1 V1 116.2(3)
C12 O2 V1 119.6(4)
C1 O1 V1 132.6(4)
C19 O4 V1 133.2(8)
O3 V1 O4 105.0(4)
O3 V1 O1 106.8(2)
O4 V1 O1 99.4(3)
O3 V1 O2 107.1(2)
O4 V1 O2 90.2(2)
O1 V1 O2 140.9(2)
O3 V1 N1 97.0(2)
O4 V1 N1 156.1(3)
O1 V1 N1 82.53(19)
O2 V1 N1 74.48(18)

loop_
_geom_bond_atom_site_label_1
_geom_bond_atom_site_label_2
_geom_bond_distance
C14 N3 1.356(8)
C14 C15 1.397(8)
C14 C13 1.421(8)
C13 C18 1.399(8)
C13 C12 1.447(8)
C18 C17 1.356(8)
C18 H18 0.9300
C17 C16 1.384(9)
C17 H17 0.9300
C16 C15 1.377(9)
C16 H16 0.9300
C15 H15 0.9300
C12 N2 1.310(7)
C12 O2 1.318(6)
C11 N1 1.284(7)
C11 C10 1.413(8)
C11 H11 0.9300
C10 C1 1.404(8)
C10 C9 1.450(8)
C1 O1 1.318(7)
C1 C2 1.430(9)
C2 C3 1.343(9)
C2 H2 0.9300
C3 C4 1.425(9)
C3 H3 0.9300
C4 C5 1.384(9)
C4 C9 1.417(8)
C5 C6 1.362(10)
C5 H5 0.9300
C6 C7 1.390(10)
C6 H6 0.9300
C7 C8 1.376(9)
C7 H7 0.9300
C8 C9 1.392(8)
C8 H8 0.9300
C19 O4 1.410(14)
C19 C20 1.480(8)
C19 H19A 0.9700
C19 H19B 0.9700
C20 H20A 0.9600
C20 H20B 0.9600
C20 H20C 0.9600
N3 H3A 0.79(5)
N3 H3B 0.85(6)
N2 N1 1.385(6)
N1 V1 2.075(5)
O2 V1 1.915(4)
O1 V1 1.834(5)
O3 V1 1.606(5)
O4 V1 1.731(5)

loop_
_geom_torsion_atom_site_label_1
_geom_torsion_atom_site_label_2
_geom_torsion_atom_site_label_3
_geom_torsion_atom_site_label_4
_geom_torsion
N3 C14 C13 C18 176.3(6)
C15 C14 C13 C18 -1.7(8)
N3 C14 C13 C12 0.0(10)
C15 C14 C13 C12 -178.1(5)
C14 C13 C18 C17 1.6(9)
C12 C13 C18 C17 178.1(6)
C13 C18 C17 C16 0.3(10)
C18 C17 C16 C15 -2.0(11)
C17 C16 C15 C14 1.8(11)
N3 C14 C15 C16 -178.0(7)
C13 C14 C15 C16 0.1(9)
C18 C13 C12 N2 -173.4(6)
C14 C13 C12 N2 2.9(9)
C18 C13 C12 O2 6.4(8)
C14 C13 C12 O2 -177.3(5)
N1 C11 C10 C1 -11.0(9)
N1 C11 C10 C9 172.8(5)
C11 C10 C1 O1 2.6(9)
C9 C10 C1 O1 178.8(5)
C11 C10 C1 C2 -173.3(6)
C9 C10 C1 C2 3.0(8)
O1 C1 C2 C3 -179.3(6)
C10 C1 C2 C3 -3.3(10)
C1 C2 C3 C4 1.8(11)
C2 C3 C4 C5 -179.0(7)
C2 C3 C4 C9 -0.2(10)
C9 C4 C5 C6 1.0(10)
C3 C4 C5 C6 179.8(7)
C4 C5 C6 C7 -0.8(11)
C5 C6 C7 C8 -0.1(11)
C6 C7 C8 C9 0.9(10)
C7 C8 C9 C4 -0.7(9)
C7 C8 C9 C10 -179.7(6)
C5 C4 C9 C8 -0.2(8)
C3 C4 C9 C8 -179.1(6)
C5 C4 C9 C10 178.8(5)
C3 C4 C9 C10 -0.1(8)
C1 C10 C9 C8 177.6(5)
C11 C10 C9 C8 -6.2(8)
C1 C10 C9 C4 -1.3(8)
C11 C10 C9 C4 174.8(5)
O2 C12 N2 N1 -1.2(7)
C13 C12 N2 N1 178.6(5)
C10 C11 N1 N2 174.8(5)
C10 C11 N1 V1 -9.4(8)
C12 N2 N1 C11 -175.3(5)
C12 N2 N1 V1 8.4(6)
N2 C12 O2 V1 -7.3(7)
C13 C12 O2 V1 172.8(4)
C10 C1 O1 V1 32.0(9)
C2 C1 O1 V1 -152.0(5)
C20 C19 O4 V1 151.8(9)
C19 O4 V1 O3 -165.0(11)
C19 O4 V1 O1 84.6(11)
C19 O4 V1 O2 -57.3(11)
C19 O4 V1 N1 -8.2(15)
C1 O1 V1 O3 56.3(6)
C1 O1 V1 O4 165.3(6)
C1 O1 V1 O2 -92.7(6)
C1 O1 V1 N1 -38.8(6)
C12 O2 V1 O3 -83.9(5)
C12 O2 V1 O4 170.3(5)
C12 O2 V1 O1 65.0(6)
C12 O2 V1 N1 8.8(4)
C11 N1 V1 O3 -79.5(5)
N2 N1 V1 O3 96.4(4)
C11 N1 V1 O4 123.0(7)
N2 N1 V1 O4 -61.1(8)
C11 N1 V1 O1 26.6(5)
N2 N1 V1 O1 -157.5(4)
C11 N1 V1 O2 174.7(5)
N2 N1 V1 O2 -9.4(3)
